data_7002301
loop_
_publ_author_name
'Jura, Marek'
'Levason, William'
'Reid, Gillian'
'Webster, Michael'

_publ_section_title
;
 Preparation and properties of cyclic and open-chain Sb/N-donor ligands
;
_journal_issue 37
_journal_name_full 'Dalton Transactions'
_journal_page_first 7811
_journal_page_last 7819
_journal_paper_doi 10.1039/b909226a
_journal_year 2009
_chemical_formula_moiety 'C22 H36 I N Pt Sb2'
_chemical_formula_structural 'Pt I (C H3)3 (C19 H27 N Sb2)'
_chemical_formula_sum 'C22 H36 I N Pt Sb2'
_chemical_formula_weight 880.01
_chemical_name_systematic
;
Iodotrimethyl-(bis(N-(2-(dimethylstibanyl)benzyl))-methanamine-Sb,Sb')-
platinum
;
_space_group_IT_number 14
_space_group_name_Hall '-P 2ybc'
_symmetry_cell_setting monoclinic
_symmetry_space_group_name_Hall '-P 2ybc'
_symmetry_space_group_name_H-M 'P 1 21/c 1'
_atom_sites_solution_hydrogens geom
_atom_sites_solution_primary direct
_atom_sites_solution_secondary difmap
_audit_creation_date 2009-01-09
_audit_creation_method 'SHELXL-97 + hand edit'
_cell_angle_alpha 90.00
_cell_angle_beta 110.431(15)
_cell_angle_gamma 90.00
_cell_formula_units_Z 4
_cell_length_a 16.843(4)
_cell_length_b 10.645(3)
_cell_length_c 15.405(3)
_cell_measurement_reflns_used 36291
_cell_measurement_temperature 120(2)
_cell_measurement_theta_max 27.48
_cell_measurement_theta_min 2.91
_cell_volume 2588.3(11)
_computing_structure_refinement 'SHELXL-97 (Sheldrick, 1997)'
_computing_structure_solution 'SHELXS-97 (Sheldrick, 1997)'
_diffrn_ambient_temperature 120(2)
_diffrn_measured_fraction_theta_full 0.993
_diffrn_measured_fraction_theta_max 0.993
_diffrn_measurement_device_type 'Bruker-Nonius 95mm CCD camera on \k-goniostat'
_diffrn_measurement_method '\f & \w scans'
_diffrn_radiation_monochromator graphite
_diffrn_radiation_source 'Bruker-Nonius FR591 rotating anode'
_diffrn_radiation_type MoK\a
_diffrn_radiation_wavelength 0.71073
_diffrn_reflns_av_R_equivalents 0.0680
_diffrn_reflns_av_sigmaI/netI 0.0622
_diffrn_reflns_limit_h_max 21
_diffrn_reflns_limit_h_min -21
_diffrn_reflns_limit_k_max 13
_diffrn_reflns_limit_k_min -13
_diffrn_reflns_limit_l_max 20
_diffrn_reflns_limit_l_min -19
_diffrn_reflns_number 29377
_diffrn_reflns_theta_full 27.54
_diffrn_reflns_theta_max 27.54
_diffrn_reflns_theta_min 3.21
_diffrn_standards_number 0
_exptl_absorpt_coefficient_mu 8.665
_exptl_absorpt_correction_T_max 0.7456
_exptl_absorpt_correction_T_min 0.4921
_exptl_absorpt_correction_type multi-scan
_exptl_absorpt_process_details 'G.M. Sheldrick, (2007). SADABS. Version 2007/2. Bruker AXS Inc.'
_exptl_crystal_colour colourless
_exptl_crystal_density_diffrn 2.258
_exptl_crystal_density_method 'not measured'
_exptl_crystal_description block
_exptl_crystal_F_000 1632
_exptl_crystal_size_max 0.30
_exptl_crystal_size_mid 0.10
_exptl_crystal_size_min 0.06
_refine_diff_density_max 1.334
_refine_diff_density_min -1.491
_refine_diff_density_rms 0.242
_refine_ls_extinction_method none
_refine_ls_goodness_of_fit_ref 1.011
_refine_ls_hydrogen_treatment constr
_refine_ls_matrix_type full
_refine_ls_number_parameters 252
_refine_ls_number_reflns 5919
_refine_ls_number_restraints 1
_refine_ls_restrained_S_all 1.011
_refine_ls_R_factor_all 0.0651
_refine_ls_R_factor_gt 0.0425
_refine_ls_shift/su_max 0.001
_refine_ls_shift/su_mean 0.000
_refine_ls_structure_factor_coef Fsqd
_refine_ls_weighting_details 'w=1/[\s^2^(Fo^2^)+(0.0543P)^2^+4.7266P] where P=(Fo^2^+2Fc^2^)/3'
_refine_ls_weighting_scheme calc
_refine_ls_wR_factor_gt 0.0948
_refine_ls_wR_factor_ref 0.1041
_reflns_number_gt 4588
_reflns_number_total 5919
_reflns_threshold_expression I>2sigma(I)
_cod_data_source_file b909226a.txt
_cod_data_source_block 08mj47
_cod_original_cell_volume 2588.2(10)
_cod_original_sg_symbol_H-M 'P 21/c'
_cod_database_code 7002301

loop_
_symmetry_equiv_pos_as_xyz
'x, y, z'
'-x, y+1/2, -z+1/2'
'-x, -y, -z'
'x, -y-1/2, z-1/2'

loop_
_atom_site_label
_atom_site_type_symbol
_atom_site_fract_x
_atom_site_fract_y
_atom_site_fract_z
_atom_site_U_iso_or_equiv
_atom_site_adp_type
_atom_site_occupancy
_atom_site_symmetry_multiplicity
_atom_site_calc_flag
_atom_site_refinement_flags
_atom_site_disorder_assembly
_atom_site_disorder_group
Pt1 Pt 0.231628(18) 0.39966(2) 0.336373(18) 0.02256(10) Uani 1 1 d . . .
I1 I 0.20141(3) 0.44952(5) 0.50041(3) 0.03337(14) Uani 1 1 d . . .
Sb1 Sb 0.35857(3) 0.25949(4) 0.43865(3) 0.02511(13) Uani 1 1 d . . .
Sb2 Sb 0.11385(3) 0.22868(4) 0.30050(4) 0.02689(13) Uani 1 1 d . . .
N1 N 0.3217(5) 0.0216(6) 0.3377(4) 0.0353(16) Uani 1 1 d . . .
C1 C 0.4358(4) 0.3831(6) 0.5405(5) 0.0199(14) Uani 1 1 d . . .
H1A H 0.4124 0.3926 0.5902 0.030 Uiso 1 1 calc R . .
H1B H 0.4374 0.4652 0.5125 0.030 Uiso 1 1 calc RD . .
H1C H 0.4933 0.3488 0.5661 0.030 Uiso 1 1 calc R . .
C2 C 0.3532(6) 0.1308(8) 0.5419(6) 0.040(2) Uani 1 1 d . . .
H2A H 0.4081 0.0889 0.5692 0.060 Uiso 1 1 calc R . .
H2B H 0.3092 0.0678 0.5139 0.060 Uiso 1 1 calc R . .
H2C H 0.3397 0.1762 0.5904 0.060 Uiso 1 1 calc R . .
C3 C 0.4565(5) 0.2111(7) 0.3847(5) 0.0280(16) Uani 1 1 d . . .
C4 C 0.5328(5) 0.2745(7) 0.4178(5) 0.0308(17) Uani 1 1 d . . .
H4 H 0.5412 0.3358 0.4651 0.037 Uiso 1 1 calc R . .
C5 C 0.5975(6) 0.2506(8) 0.3834(7) 0.041(2) Uani 1 1 d . . .
H5 H 0.6495 0.2954 0.4070 0.049 Uiso 1 1 calc R . .
C6 C 0.5862(6) 0.1630(9) 0.3161(7) 0.050(2) Uani 1 1 d . . .
H6 H 0.6304 0.1460 0.2928 0.060 Uiso 1 1 calc R . .
C7 C 0.5091(6) 0.0976(9) 0.2810(6) 0.045(2) Uani 1 1 d . . .
H7 H 0.5020 0.0348 0.2351 0.054 Uiso 1 1 calc R . .
C8 C 0.4429(5) 0.1241(7) 0.3131(5) 0.0292(17) Uani 1 1 d . . .
C9 C 0.3583(5) 0.0592(8) 0.2699(5) 0.0344(18) Uani 1 1 d . . .
H9A H 0.3186 0.1166 0.2247 0.041 Uiso 1 1 calc R . .
H9B H 0.3658 -0.0161 0.2358 0.041 Uiso 1 1 calc R . .
C10 C 0.3751(6) -0.0794(8) 0.3974(6) 0.041(2) Uani 1 1 d . . .
H10A H 0.3786 -0.1507 0.3587 0.061 Uiso 1 1 calc R . .
H10B H 0.3497 -0.1070 0.4425 0.061 Uiso 1 1 calc R . .
H10C H 0.4322 -0.0468 0.4303 0.061 Uiso 1 1 calc R . .
C11 C 0.2341(5) -0.0246(8) 0.2920(6) 0.0367(19) Uani 1 1 d . . .
H11A H 0.2363 -0.1058 0.2615 0.044 Uiso 1 1 calc R . .
H11B H 0.2031 0.0358 0.2430 0.044 Uiso 1 1 calc R . .
C12 C 0.1854(5) -0.0425(7) 0.3568(5) 0.0290(16) Uani 1 1 d . . .
C13 C 0.1922(5) -0.1547(7) 0.4056(6) 0.0374(19) Uani 1 1 d . . .
H13 H 0.2230 -0.2225 0.3926 0.045 Uiso 1 1 calc R . .
C14 C 0.1552(6) -0.1703(8) 0.4728(6) 0.043(2) Uani 1 1 d . . .
H14 H 0.1619 -0.2471 0.5061 0.052 Uiso 1 1 calc R . .
C15 C 0.1088(6) -0.0736(8) 0.4906(6) 0.040(2) Uani 1 1 d . . .
H15 H 0.0838 -0.0832 0.5367 0.047 Uiso 1 1 calc R . .
C16 C 0.0985(5) 0.0379(7) 0.4414(6) 0.0344(18) Uani 1 1 d . . .
H16 H 0.0661 0.1041 0.4537 0.041 Uiso 1 1 calc R . .
C17 C 0.1354(5) 0.0539(7) 0.3739(5) 0.0275(16) Uani 1 1 d . . .
C18 C 0.0037(5) 0.2927(8) 0.3248(7) 0.041(2) Uani 1 1 d . . .
H18A H -0.0352 0.2221 0.3189 0.061 Uiso 1 1 calc R . .
H18B H -0.0244 0.3575 0.2793 0.061 Uiso 1 1 calc R . .
H18C H 0.0200 0.3279 0.3873 0.061 Uiso 1 1 calc R . .
C19 C 0.0550(5) 0.1732(8) 0.1579(5) 0.0377(19) Uani 1 1 d . . .
H19A H 0.0268 0.0919 0.1548 0.057 Uiso 1 1 calc R . .
H19B H 0.0982 0.1661 0.1290 0.057 Uiso 1 1 calc R . .
H19C H 0.0130 0.2365 0.1248 0.057 Uiso 1 1 calc R . .
C20 C 0.2566(5) 0.3742(7) 0.2128(5) 0.0323(18) Uani 1 1 d . . .
H20A H 0.2216 0.3055 0.1770 0.048 Uiso 1 1 calc R . .
H20B H 0.3166 0.3535 0.2277 0.048 Uiso 1 1 calc R . .
H20C H 0.2434 0.4518 0.1763 0.048 Uiso 1 1 calc R . .
C21 C 0.1377(5) 0.5260(7) 0.2616(5) 0.0345(18) Uani 1 1 d . . .
H21A H 0.1193 0.5759 0.3045 0.052 Uiso 1 1 calc R . .
H21B H 0.0894 0.4795 0.2196 0.052 Uiso 1 1 calc R . .
H21C H 0.1606 0.5820 0.2255 0.052 Uiso 1 1 calc R . .
C22 C 0.3166(5) 0.5497(7) 0.3587(6) 0.0316(17) Uani 1 1 d . . .
H22A H 0.2974 0.6074 0.3059 0.047 Uiso 1 1 calc R . .
H22B H 0.3730 0.5177 0.3655 0.047 Uiso 1 1 calc R . .
H22C H 0.3192 0.5945 0.4153 0.047 Uiso 1 1 calc R . .

loop_
_atom_site_aniso_label
_atom_site_aniso_U_11
_atom_site_aniso_U_22
_atom_site_aniso_U_33
_atom_site_aniso_U_23
_atom_site_aniso_U_13
_atom_site_aniso_U_12
Pt1 0.02086(17) 0.02078(15) 0.02583(16) 0.00104(10) 0.00786(12) 0.00107(11)
I1 0.0359(3) 0.0345(3) 0.0323(3) -0.0021(2) 0.0150(2) 0.0030(2)
Sb1 0.0213(3) 0.0291(3) 0.0244(3) 0.00162(18) 0.0074(2) 0.0047(2)
Sb2 0.0215(3) 0.0224(2) 0.0343(3) -0.00138(19) 0.0066(2) -0.00074(19)
N1 0.036(4) 0.045(4) 0.021(3) 0.000(3) 0.005(3) 0.015(3)
C1 0.006(3) 0.015(3) 0.038(4) -0.008(3) 0.006(3) -0.001(2)
C2 0.043(6) 0.043(5) 0.038(5) 0.008(4) 0.021(4) 0.012(4)
C3 0.026(4) 0.029(4) 0.032(4) 0.004(3) 0.014(3) 0.004(3)
C4 0.023(4) 0.035(4) 0.032(4) 0.004(3) 0.008(3) 0.006(3)
C5 0.027(5) 0.045(5) 0.057(6) 0.016(4) 0.023(4) 0.003(4)
C6 0.038(6) 0.055(6) 0.069(7) 0.004(5) 0.034(5) 0.011(5)
C7 0.045(6) 0.059(6) 0.037(5) 0.000(4) 0.023(4) 0.015(5)
C8 0.029(5) 0.033(4) 0.027(4) 0.000(3) 0.011(3) 0.006(3)
C9 0.032(5) 0.037(4) 0.033(4) -0.007(3) 0.011(4) 0.008(4)
C10 0.027(5) 0.038(5) 0.050(5) 0.011(4) 0.004(4) 0.008(4)
C11 0.030(5) 0.037(4) 0.038(5) -0.007(3) 0.005(4) 0.006(4)
C12 0.012(4) 0.030(4) 0.034(4) -0.001(3) -0.006(3) 0.003(3)
C13 0.022(4) 0.028(4) 0.052(5) 0.001(4) 0.001(4) 0.009(3)
C14 0.033(5) 0.037(5) 0.053(5) 0.015(4) 0.008(4) -0.009(4)
C15 0.030(5) 0.047(5) 0.043(5) 0.001(4) 0.013(4) -0.010(4)
C16 0.027(5) 0.028(4) 0.047(5) 0.000(3) 0.011(4) 0.002(3)
C17 0.026(4) 0.023(4) 0.026(4) -0.003(3) 0.000(3) -0.005(3)
C18 0.025(5) 0.033(4) 0.069(6) -0.002(4) 0.020(4) 0.000(4)
C19 0.026(5) 0.039(5) 0.040(5) -0.004(4) 0.002(4) 0.002(4)
C20 0.033(5) 0.034(4) 0.036(4) 0.008(3) 0.021(4) 0.004(3)
C21 0.032(5) 0.039(4) 0.034(4) 0.008(3) 0.014(4) 0.010(4)
C22 0.025(4) 0.024(4) 0.044(5) 0.000(3) 0.009(4) 0.002(3)

loop_
_atom_type_symbol
_atom_type_description
_atom_type_scat_dispersion_real
_atom_type_scat_dispersion_imag
_atom_type_scat_source
C C 0.0033 0.0016 'International Tables Vol C Tables 4.2.6.8 and 6.1.1.4'
H H 0.0000 0.0000 'International Tables Vol C Tables 4.2.6.8 and 6.1.1.4'
N N 0.0061 0.0033 'International Tables Vol C Tables 4.2.6.8 and 6.1.1.4'
Sb Sb -0.5866 1.5461 'International Tables Vol C Tables 4.2.6.8 and 6.1.1.4'
I I -0.4742 1.8119 'International Tables Vol C Tables 4.2.6.8 and 6.1.1.4'
Pt Pt -1.7033 8.3905 'International Tables Vol C Tables 4.2.6.8 and 6.1.1.4'

loop_
_geom_angle_atom_site_label_1
_geom_angle_atom_site_label_2
_geom_angle_atom_site_label_3
_geom_angle
_geom_angle_site_symmetry_1
_geom_angle_site_symmetry_3
_geom_angle_publ_flag
C21 Pt1 C22 86.7(3) . . ?
C21 Pt1 C20 86.3(3) . . ?
C22 Pt1 C20 84.6(3) . . ?
C21 Pt1 Sb2 87.7(2) . . ?
C22 Pt1 Sb2 174.3(2) . . ?
C20 Pt1 Sb2 95.5(2) . . ?
C21 Pt1 Sb1 174.4(2) . . ?
C22 Pt1 Sb1 88.2(2) . . ?
C20 Pt1 Sb1 95.2(2) . . ?
Sb2 Pt1 Sb1 97.48(3) . . ?
C21 Pt1 I1 92.0(2) . . ?
C22 Pt1 I1 92.1(2) . . ?
C20 Pt1 I1 176.3(2) . . ?
Sb2 Pt1 I1 87.65(2) . . ?
Sb1 Pt1 I1 86.14(2) . . ?
C1 Sb1 C2 91.2(3) . . ?
C1 Sb1 C3 94.6(3) . . ?
C2 Sb1 C3 111.9(3) . . ?
C1 Sb1 Pt1 104.62(18) . . ?
C2 Sb1 Pt1 125.1(2) . . ?
C3 Sb1 Pt1 118.4(2) . . ?
C18 Sb2 C17 100.5(3) . . ?
C18 Sb2 C19 98.5(3) . . ?
C17 Sb2 C19 103.5(3) . . ?
C18 Sb2 Pt1 112.6(2) . . ?
C17 Sb2 Pt1 121.3(2) . . ?
C19 Sb2 Pt1 117.0(2) . . ?
C9 N1 C11 110.7(6) . . ?
C9 N1 C10 109.1(6) . . ?
C11 N1 C10 109.9(7) . . ?
Sb1 C1 H1A 109.5 . . ?
Sb1 C1 H1B 109.5 . . ?
H1A C1 H1B 109.5 . . ?
Sb1 C1 H1C 109.5 . . ?
H1A C1 H1C 109.5 . . ?
H1B C1 H1C 109.5 . . ?
Sb1 C2 H2A 109.5 . . ?
Sb1 C2 H2B 109.5 . . ?
H2A C2 H2B 109.5 . . ?
Sb1 C2 H2C 109.5 . . ?
H2A C2 H2C 109.5 . . ?
H2B C2 H2C 109.5 . . ?
C4 C3 C8 119.5(7) . . ?
C4 C3 Sb1 118.6(6) . . ?
C8 C3 Sb1 121.8(6) . . ?
C3 C4 C5 121.4(8) . . ?
C3 C4 H4 119.3 . . ?
C5 C4 H4 119.3 . . ?
C6 C5 C4 119.8(9) . . ?
C6 C5 H5 120.1 . . ?
C4 C5 H5 120.1 . . ?
C5 C6 C7 120.0(8) . . ?
C5 C6 H6 120.0 . . ?
C7 C6 H6 120.0 . . ?
C8 C7 C6 120.5(8) . . ?
C8 C7 H7 119.7 . . ?
C6 C7 H7 119.7 . . ?
C3 C8 C7 118.8(8) . . ?
C3 C8 C9 121.4(7) . . ?
C7 C8 C9 119.9(7) . . ?
N1 C9 C8 112.5(6) . . ?
N1 C9 H9A 109.1 . . ?
C8 C9 H9A 109.1 . . ?
N1 C9 H9B 109.1 . . ?
C8 C9 H9B 109.1 . . ?
H9A C9 H9B 107.8 . . ?
N1 C10 H10A 109.5 . . ?
N1 C10 H10B 109.5 . . ?
H10A C10 H10B 109.5 . . ?
N1 C10 H10C 109.5 . . ?
H10A C10 H10C 109.5 . . ?
H10B C10 H10C 109.5 . . ?
N1 C11 C12 114.1(6) . . ?
N1 C11 H11A 108.7 . . ?
C12 C11 H11A 108.7 . . ?
N1 C11 H11B 108.7 . . ?
C12 C11 H11B 108.7 . . ?
H11A C11 H11B 107.6 . . ?
C13 C12 C17 117.7(7) . . ?
C13 C12 C11 120.2(7) . . ?
C17 C12 C11 122.0(7) . . ?
C14 C13 C12 122.0(8) . . ?
C14 C13 H13 119.0 . . ?
C12 C13 H13 119.0 . . ?
C15 C14 C13 119.4(8) . . ?
C15 C14 H14 120.3 . . ?
C13 C14 H14 120.3 . . ?
C14 C15 C16 120.2(8) . . ?
C14 C15 H15 119.9 . . ?
C16 C15 H15 119.9 . . ?
C15 C16 C17 120.6(7) . . ?
C15 C16 H16 119.7 . . ?
C17 C16 H16 119.7 . . ?
C16 C17 C12 120.1(7) . . ?
C16 C17 Sb2 117.5(6) . . ?
C12 C17 Sb2 122.4(6) . . ?
Sb2 C18 H18A 109.5 . . ?
Sb2 C18 H18B 109.5 . . ?
H18A C18 H18B 109.5 . . ?
Sb2 C18 H18C 109.5 . . ?
H18A C18 H18C 109.5 . . ?
H18B C18 H18C 109.5 . . ?
Sb2 C19 H19A 109.5 . . ?
Sb2 C19 H19B 109.5 . . ?
H19A C19 H19B 109.5 . . ?
Sb2 C19 H19C 109.5 . . ?
H19A C19 H19C 109.5 . . ?
H19B C19 H19C 109.5 . . ?
Pt1 C20 H20A 109.5 . . ?
Pt1 C20 H20B 109.5 . . ?
H20A C20 H20B 109.5 . . ?
Pt1 C20 H20C 109.5 . . ?
H20A C20 H20C 109.5 . . ?
H20B C20 H20C 109.5 . . ?
Pt1 C21 H21A 109.5 . . ?
Pt1 C21 H21B 109.5 . . ?
H21A C21 H21B 109.5 . . ?
Pt1 C21 H21C 109.5 . . ?
H21A C21 H21C 109.5 . . ?
H21B C21 H21C 109.5 . . ?
Pt1 C22 H22A 109.5 . . ?
Pt1 C22 H22B 109.5 . . ?
H22A C22 H22B 109.5 . . ?
Pt1 C22 H22C 109.5 . . ?
H22A C22 H22C 109.5 . . ?
H22B C22 H22C 109.5 . . ?

loop_
_geom_bond_atom_site_label_1
_geom_bond_atom_site_label_2
_geom_bond_distance
_geom_bond_site_symmetry_2
_geom_bond_publ_flag
Pt1 C21 2.090(8) . ?
Pt1 C22 2.092(7) . ?
Pt1 C20 2.105(7) . ?
Pt1 Sb2 2.6053(7) . ?
Pt1 Sb1 2.6321(7) . ?
Pt1 I1 2.7972(7) . ?
Sb1 C1 2.112(6) . ?
Sb1 C2 2.126(8) . ?
Sb1 C3 2.153(7) . ?
Sb2 C18 2.128(8) . ?
Sb2 C17 2.142(7) . ?
Sb2 C19 2.154(8) . ?
N1 C9 1.442(10) . ?
N1 C11 1.480(11) . ?
N1 C10 1.495(10) . ?
C1 H1A 0.9800 . ?
C1 H1B 0.9800 . ?
C1 H1C 0.9800 . ?
C2 H2A 0.9800 . ?
C2 H2B 0.9800 . ?
C2 H2C 0.9800 . ?
C3 C4 1.381(11) . ?
C3 C8 1.397(10) . ?
C4 C5 1.393(11) . ?
C4 H4 0.9500 . ?
C5 C6 1.357(13) . ?
C5 H5 0.9500 . ?
C6 C7 1.404(14) . ?
C6 H6 0.9500 . ?
C7 C8 1.398(11) . ?
C7 H7 0.9500 . ?
C8 C9 1.513(12) . ?
C9 H9A 0.9900 . ?
C9 H9B 0.9900 . ?
C10 H10A 0.9800 . ?
C10 H10B 0.9800 . ?
C10 H10C 0.9800 . ?
C11 C12 1.510(11) . ?
C11 H11A 0.9900 . ?
C11 H11B 0.9900 . ?
C12 C13 1.395(11) . ?
C12 C17 1.409(10) . ?
C13 C14 1.392(12) . ?
C13 H13 0.9500 . ?
C14 C15 1.378(13) . ?
C14 H14 0.9500 . ?
C15 C16 1.386(11) . ?
C15 H15 0.9500 . ?
C16 C17 1.395(11) . ?
C16 H16 0.9500 . ?
C18 H18A 0.9800 . ?
C18 H18B 0.9800 . ?
C18 H18C 0.9800 . ?
C19 H19A 0.9800 . ?
C19 H19B 0.9800 . ?
C19 H19C 0.9800 . ?
C20 H20A 0.9800 . ?
C20 H20B 0.9800 . ?
C20 H20C 0.9800 . ?
C21 H21A 0.9800 . ?
C21 H21B 0.9800 . ?
C21 H21C 0.9800 . ?
C22 H22A 0.9800 . ?
C22 H22B 0.9800 . ?
C22 H22C 0.9800 . ?
